data_4314144
loop_
_publ_author_name
'Laurence Raehm'
'Lamia Mimassi'
'Carine Guyard-Duhayon'
'Hani Amouri'
' Marie-Noelle Rager '

_publ_section_title
;
 Crucial Role of the Counteranion on the Templation of Metallomacrocycles
 and a 3D Network: Synthesis, Characterization, and Structural Analysis
;
_journal_name_full 'Inorganic Chemistry'
_journal_page_first 5654
_journal_page_last 5659
_journal_paper_doi 10.1021/ic0340884
_journal_volume 42
_journal_year 2003
_chemical_compound_source
;
?
;
_chemical_formula_moiety ' (C44 H36 Ag1 N8 1+), (B1 F4 1-), 2(H2 O1) '
_chemical_formula_sum 'C44 H40 Ag B F4 N8 O2'
_chemical_formula_weight 907.53
_chemical_melting_point ?
_chemical_name_systematic
;                                                                               
?                                                                               
;
_space_group_IT_number 15
_symmetry_cell_setting monoclinic
_symmetry_space_group_name_Hall '-C 2yc'
_symmetry_space_group_name_H-M 'C 1 2/c 1'
_atom_sites_solution_hydrogens geom
_atom_sites_solution_primary direct
_audit_creation_date 02-16-12
_audit_creation_method CRYSTALS_ver_12-03-99
_cell_angle_alpha 90
_cell_angle_beta 123.00(8)
_cell_angle_gamma 90
_cell_formula_units_Z 4
_cell_length_a 25.33(3)
_cell_length_b 11.655(6)
_cell_length_c 18.466(8)
_cell_measurement_reflns_used 25
_cell_measurement_temperature 295
_cell_measurement_theta_max 12.05
_cell_measurement_theta_min 11.93
_cell_volume 4572(7)
_computing_cell_refinement
; 
 USER DEFINED 6 
;
_computing_data_collection
; 
 DATA COLLECTION 
;
_computing_data_reduction
; 
 USER DEFINED 5 
;
_computing_molecular_graphics
; 
 CAMERON (Watkin et al 1996) 
;
_computing_publication_material
; 
 CRYSTALS (Watkin et al 2001) 
;
_computing_structure_refinement
; 
 CRYSTALS (Watkin et al 2001) 
;
_computing_structure_solution
; 
 SIR92 (Altomare et al, 1994) 
;
_diffrn_ambient_temperature 295
_diffrn_measured_fraction_theta_full 1.000
_diffrn_measured_fraction_theta_max 1.000
_diffrn_measurement_device_type
; 
Enraf-nonius Cad-4
;
_diffrn_measurement_method \w/2\q
_diffrn_radiation_monochromator graphite
_diffrn_radiation_type 'Mo K\a'
_diffrn_radiation_wavelength 0.71073
_diffrn_reflns_av_R_equivalents 0.04
_diffrn_reflns_limit_h_max 30
_diffrn_reflns_limit_h_min 0
_diffrn_reflns_limit_k_max 13
_diffrn_reflns_limit_k_min 0
_diffrn_reflns_limit_l_max 18
_diffrn_reflns_limit_l_min -21
_diffrn_reflns_number 4336
_diffrn_reflns_theta_full 25
_diffrn_reflns_theta_max 25
_diffrn_reflns_theta_min 1
_diffrn_standards_decay_% 15.04
_diffrn_standards_interval_time 3600
_diffrn_standards_number 2
_exptl_absorpt_coefficient_mu 0.501
_exptl_absorpt_correction_T_max 0.95
_exptl_absorpt_correction_T_min 0.76
_exptl_absorpt_correction_type refdelf
_exptl_absorpt_process_details
; 
 DIFABS (Walker & Stuart, 1983) 
;
_exptl_crystal_colour ' colourless '
_exptl_crystal_density_diffrn 1.32
_exptl_crystal_density_meas ?
_exptl_crystal_description ' plate '
_exptl_crystal_F_000 1840.000
_exptl_crystal_size_max 0.40
_exptl_crystal_size_mid 0.35
_exptl_crystal_size_min 0.15
_refine_diff_density_max 1.83
_refine_diff_density_min -0.69
_refine_ls_extinction_coef 41.771
_refine_ls_extinction_method 'Larson 1970 Crystallographic Computing eq 22'
_refine_ls_goodness_of_fit_ref 1.1065
_refine_ls_hydrogen_treatment mixed
_refine_ls_matrix_type full
_refine_ls_number_parameters 259
_refine_ls_number_reflns 1587
_refine_ls_R_factor_all 0.2112
_refine_ls_R_factor_gt 0.0817
_refine_ls_shift/su_max 0.017928
_refine_ls_structure_factor_coef F
_refine_ls_weighting_details
;
Method = Prince modified Chebychev polynomial, (Watkin, 1994) 
 W = [weight] * [1-(deltaF/6*sigmaF)^2]^2 
 
 3.30 1.02 2.58 
;
_refine_ls_weighting_scheme calc
_refine_ls_wR_factor_all 0.1254
_refine_ls_wR_factor_gt 0.0916
_refine_ls_wR_factor_ref 0.0916
_reflns_limit_h_max 25
_reflns_limit_h_min -30
_reflns_limit_k_max 13
_reflns_limit_k_min 0
_reflns_limit_l_max 21
_reflns_limit_l_min 0
_reflns_number_gt 1587
_reflns_number_total 4012
_reflns_threshold_expression I>3.00u(I)
_cod_data_source_file ic0340884si20030128_031612_2.cif
_cod_data_source_block CRYSTALS_cif
_cod_depositor_comments
;
The following automatic conversions were performed:
'_symmetry_cell_setting' value 'Monoclinic ' changed to 'monoclinic'
according to '/home/adriana/struct/CIF-dictionaries/cif_core.dic'
dictionary named 'cif_core.dic' version 2.4.1 from 2010-06-29.

Automatic conversion script
Id: cif_fix_enum 1555 2011-01-17 13:19:09Z saulius 

The following automatic conversions were performed:

'_chemical_melting_point' value 'not measured' was changed to '?' -
the value is undefined or not given.

Automatic conversion script
Id: cif_fix_values 1569 2011-02-09 13:29:24Z adriana 

The following automatic conversions were performed:

'_exptl_crystal_density_meas' value 'not measured' was changed to '?'
- the value is perceived as not measured.

Automatic conversion script
Id: cif_fix_values 3008 2015-01-20 13:52:24Z robertas 
;
_cod_original_cell_volume 4572(8)
_cod_original_sg_symbol_H-M 'C 1 2/c 1 '
_cod_original_formula_sum ' C44 H40 Ag1 B1 F4 N8 O2 '
_cod_database_code 4314144

loop_
_symmetry_equiv_pos_as_xyz
x,y,z
-x,-y,-z
x+1/2,y+1/2,z
-x+1/2,-y+1/2,-z
-x,y,-z+1/2
x,-y,z+1/2
-x+1/2,y+1/2,-z+1/2
x+1/2,-y+1/2,z+1/2

loop_
_atom_site_label
_atom_site_type_symbol
_atom_site_fract_x
_atom_site_fract_y
_atom_site_fract_z
_atom_site_U_iso_or_equiv
_atom_site_occupancy
_atom_site_adp_type
_atom_site_attached_hydrogens
Ag1 Ag 0.5000 0.19596(13) 0.2500 0.0574 1.0000 Uani .
N1 N 0.4729(4) 0.0707(8) 0.1354(6) 0.0495 1.0000 Uani .
N2 N 0.4243(4) -0.0750(8) 0.0441(5) 0.0464 1.0000 Uani .
N3 N 0.6677(4) 0.4179(8) 0.4091(6) 0.0559 1.0000 Uani .
N4 N 0.5918(4) 0.2947(9) 0.3210(6) 0.0536 1.0000 Uani .
C1 C 0.4525(5) -0.036(1) 0.1287(7) 0.0527 1.0000 Uani .
C2 C 0.4567(5) 0.1039(9) 0.0535(7) 0.0469 1.0000 Uani .
C3 C 0.4679(6) 0.2066(12) 0.0242(9) 0.0677 1.0000 Uani .
C4 C 0.4475(8) 0.2110(16) -0.0628(12) 0.0870 1.0000 Uani .
C5 C 0.4174(7) 0.114(2) -0.1137(9) 0.0849 1.0000 Uani .
C6 C 0.4060(5) 0.0168(15) -0.0931(7) 0.0581 1.0000 Uani .
C7 C 0.4264(5) 0.015(1) -0.0052(7) 0.0435 1.0000 Uani .
C8 C 0.3946(5) -0.1845(11) 0.0114(8) 0.0627 1.0000 Uani .
C9 C 0.3230(5) -0.1768(9) -0.0406(7) 0.0474 1.0000 Uani .
C10 C 0.2934(5) -0.107(1) -0.0145(7) 0.0487 1.0000 Uani .
C11 C 0.2278(5) -0.0971(11) -0.0615(8) 0.0580 1.0000 Uani .
C12 C 0.1934(6) -0.1630(13) -0.1359(9) 0.0733 1.0000 Uani .
C13 C 0.2243(6) -0.2346(13) -0.162(1) 0.0803 1.0000 Uani .
C14 C 0.2891(6) -0.2405(12) -0.1142(9) 0.0674 1.0000 Uani .
C15 C 0.6960(6) 0.5170(12) 0.4659(9) 0.0648 1.0000 Uani .
C16 C 0.6067(6) 0.3914(12) 0.3672(8) 0.0625 1.0000 Uani .
C17 C 0.6965(5) 0.3363(11) 0.3895(8) 0.0589 1.0000 Uani .
C18 C 0.7584(6) 0.3181(14) 0.4124(9) 0.0767 1.0000 Uani .
C19 C 0.7707(8) 0.2234(16) 0.3803(13) 0.0991 1.0000 Uani .
C20 C 0.7203(9) 0.1480(14) 0.3239(12) 0.0941 1.0000 Uani .
C21 C 0.6610(7) 0.1615(12) 0.3020(9) 0.0706 1.0000 Uani .
C22 C 0.6490(5) 0.2579(11) 0.3341(7) 0.0520 1.0000 Uani .
F11 F 0.4721(7) -0.3854(14) 0.1785(9) 0.168(5) 1.0000 Uiso .
F12 F 0.4563(5) -0.2520(9) 0.2484(6) 0.107(3) 1.0000 Uiso .
B1 B 0.5000 -0.319(2) 0.2500 0.067(6) 1.0000 Uiso .
O1 O 0.5868(15) 0.475(3) 0.164(2) 0.11(1) 0.3865 Uiso .
O2 O 0.590(1) 0.4789(18) 0.0552(14) 0.119(7) 0.6135 Uiso .
H11 H 0.4561 -0.0843 0.1780 0.094(11) 1.0000 Uiso .
H31 H 0.4905 0.2759 0.0665 0.094(11) 1.0000 Uiso .
H41 H 0.4569 0.2883 -0.0848 0.094(11) 1.0000 Uiso .
H51 H 0.4032 0.1252 -0.1791 0.094(11) 1.0000 Uiso .
H61 H 0.3851 -0.0455 -0.1350 0.094(11) 1.0000 Uiso .
H81 H 0.4081 -0.2154 -0.0277 0.094(11) 1.0000 Uiso .
H82 H 0.4097 -0.2391 0.0606 0.094(11) 1.0000 Uiso .
H101 H 0.3195 -0.0569 0.0397 0.094(11) 1.0000 Uiso .
H121 H 0.1446 -0.1558 -0.1702 0.094(11) 1.0000 Uiso .
H131 H 0.1963 -0.2812 -0.2165 0.094(11) 1.0000 Uiso .
H141 H 0.3116 -0.2893 -0.1372 0.094(11) 1.0000 Uiso .
H151 H 0.7281 0.4880 0.5280 0.094(11) 1.0000 Uiso .
H152 H 0.6624 0.5593 0.4700 0.094(11) 1.0000 Uiso .
H161 H 0.5745 0.4394 0.3707 0.094(11) 1.0000 Uiso .
H181 H 0.7937 0.3760 0.4549 0.094(11) 1.0000 Uiso .
H191 H 0.8161 0.2091 0.3969 0.094(11) 1.0000 Uiso .
H201 H 0.7292 0.0784 0.2970 0.094(11) 1.0000 Uiso .
H211 H 0.6248 0.1015 0.2634 0.094(11) 1.0000 Uiso .

loop_
_atom_site_aniso_label
_atom_site_aniso_U_11
_atom_site_aniso_U_22
_atom_site_aniso_U_33
_atom_site_aniso_U_23
_atom_site_aniso_U_13
_atom_site_aniso_U_12
Ag1 0.0573(8) 0.0564(9) 0.0513(8) 0.0000 0.0249(6) 0.0000
N1 0.060(5) 0.035(5) 0.068(6) -0.001(5) 0.045(5) 0.003(4)
N2 0.044(5) 0.041(5) 0.050(5) -0.005(5) 0.023(4) 0.000(4)
N3 0.054(6) 0.056(6) 0.079(7) -0.024(5) 0.049(5) -0.020(5)
N4 0.055(5) 0.060(7) 0.062(5) -0.001(5) 0.042(4) -0.009(5)
C1 0.052(6) 0.053(8) 0.061(7) 0.005(6) 0.035(6) 0.018(6)
C2 0.057(6) 0.036(7) 0.064(7) 0.007(6) 0.043(6) 0.009(5)
C3 0.075(8) 0.055(9) 0.104(11) 0.015(8) 0.069(8) 0.016(7)
C4 0.09(1) 0.105(14) 0.116(13) 0.063(12) 0.093(11) 0.05(1)
C5 0.070(9) 0.122(16) 0.067(9) 0.003(11) 0.040(8) 0.04(1)
C6 0.065(8) 0.098(11) 0.034(7) 0.004(7) 0.041(6) 0.018(7)
C7 0.043(6) 0.061(7) 0.049(6) 0.001(6) 0.039(5) 0.007(5)
C8 0.047(6) 0.052(7) 0.081(8) -0.011(7) 0.030(6) 0.008(6)
C9 0.046(6) 0.036(7) 0.059(6) 0.004(5) 0.028(5) 0.001(5)
C10 0.049(7) 0.051(7) 0.052(6) 0.014(5) 0.031(6) 0.014(5)
C11 0.055(7) 0.067(8) 0.060(7) 0.021(6) 0.037(6) 0.004(6)
C12 0.046(7) 0.089(11) 0.082(9) 0.012(8) 0.033(7) -0.008(7)
C13 0.055(8) 0.08(1) 0.09(1) -0.016(8) 0.027(7) -0.008(7)
C14 0.063(8) 0.064(8) 0.079(9) -0.009(7) 0.041(7) 0.004(6)
C15 0.074(8) 0.086(9) 0.078(8) -0.039(8) 0.069(8) -0.046(7)
C16 0.063(8) 0.074(9) 0.073(8) -0.008(7) 0.052(7) -0.010(7)
C17 0.052(7) 0.07(1) 0.060(7) -0.003(6) 0.035(6) -0.008(6)
C18 0.057(8) 0.095(12) 0.087(9) -0.008(9) 0.045(7) -0.016(8)
C19 0.092(11) 0.093(14) 0.154(16) -0.001(11) 0.094(12) 0.025(9)
C20 0.124(14) 0.07(1) 0.128(14) -0.01(1) 0.095(12) -0.00(1)
C21 0.082(9) 0.07(1) 0.083(9) 0.004(7) 0.062(8) 0.016(7)
C22 0.058(7) 0.058(8) 0.054(7) 0.013(6) 0.039(6) 0.005(6)

loop_
_atom_type_symbol
_atom_type_scat_dispersion_real
_atom_type_scat_dispersion_imag
_atom_type_scat_Cromer_Mann_a1
_atom_type_scat_Cromer_Mann_b1
_atom_type_scat_Cromer_Mann_a2
_atom_type_scat_Cromer_Mann_b2
_atom_type_scat_Cromer_Mann_a3
_atom_type_scat_Cromer_Mann_b3
_atom_type_scat_Cromer_Mann_a4
_atom_type_scat_Cromer_Mann_b4
_atom_type_scat_Cromer_Mann_c
_atom_type_scat_source
'Ag  ' -0.8971 1.1015 19.2808 0.6446 16.6885 7.4726 4.8045 24.6605 1.0463 99.8156 5.1790 International_Tables_Vol_IV_Table_2.2B
'B   ' 0.0013 0.0007 2.0545 23.2185 1.3326 1.0210 1.0979 60.3498 0.7068 0.1403 -0.1932 International_Tables_Vol_IV_Table_2.2B
'F   ' 0.0171 0.0103 3.5392 10.2825 2.6412 4.2944 1.5170 0.2615 1.0243 26.1476 0.2776 International_Tables_Vol_IV_Table_2.2B
'N   ' 0.0061 0.0033 12.2126 0.0057 3.1322 9.8933 2.0125 28.9975 1.1663 0.5826 -11.5290 International_Tables_Vol_IV_Table_2.2B
'C   ' 0.0033 0.0016 2.3100 20.8439 1.0200 10.2075 1.5886 0.5687 0.8650 51.6512 0.2156 International_Tables_Vol_IV_Table_2.2B
'O   ' 0.0106 0.0060 3.0485 13.2771 2.2868 5.7011 1.5463 0.3239 0.8670 32.9089 0.2508 International_Tables_Vol_IV_Table_2.2B
'H   ' 0.0000 0.0000 0.4930 10.5109 0.3229 26.1257 0.1402 3.1424 0.0408 57.7998 0.0030 International_Tables_Vol_IV_Table_2.2B

loop_
_geom_angle_atom_site_label_1
_geom_angle_site_symmetry_1
_geom_angle_atom_site_label_2
_geom_angle_site_symmetry_2
_geom_angle_atom_site_label_3
_geom_angle_site_symmetry_3
_geom_angle
_geom_angle_publ_flag
N1 . Ag1 . N1 5_655 103.0(5) yes
N1 . Ag1 . N4 . 122.9(3) yes
N1 5_655 Ag1 . N4 . 95.2(3) yes
N1 . Ag1 . N4 5_655 95.2(3) yes
N1 5_655 Ag1 . N4 5_655 122.9(3) yes
N4 . Ag1 . N4 5_655 118.9(5) yes
Ag1 . N1 . C1 . 125.1(8) yes
Ag1 . N1 . C2 . 125.2(7) yes
C1 . N1 . C2 . 106.9(9) yes
C1 . N2 . C7 . 107.7(9) yes
C1 . N2 . C8 . 126.2(10) yes
C7 . N2 . C8 . 126.0(9) yes
C15 . N3 . C16 . 124.0(11) yes
C15 . N3 . C17 . 128.4(9) yes
C16 . N3 . C17 . 107.6(10) yes
Ag1 . N4 . C16 . 129.9(8) yes
Ag1 . N4 . C22 . 125.7(8) yes
C16 . N4 . C22 . 104.1(9) yes
N1 . C1 . N2 . 110.2(10) yes
N1 . C1 . H11 . 125.950 no
N2 . C1 . H11 . 123.879 no
N1 . C2 . C3 . 130.9(11) yes
N1 . C2 . C7 . 110.7(9) yes
C3 . C2 . C7 . 118.3(11) yes
C2 . C3 . C4 . 116.7(14) yes
C2 . C3 . H31 . 120.698 no
C4 . C3 . H31 . 122.609 no
C3 . C4 . C5 . 117.9(14) yes
C3 . C4 . H41 . 116.728 no
C5 . C4 . H41 . 125.336 no
C4 . C5 . C6 . 130.2(15) yes
C4 . C5 . H51 . 112.892 no
C6 . C5 . H51 . 116.889 no
C5 . C6 . C7 . 110.5(13) yes
C5 . C6 . H61 . 122.405 no
C7 . C6 . H61 . 127.057 no
N2 . C7 . C2 . 104.5(9) yes
N2 . C7 . C6 . 129.1(12) yes
C2 . C7 . C6 . 126.3(12) yes
N2 . C8 . C9 . 112.6(9) yes
N2 . C8 . H81 . 108.005 no
C9 . C8 . H81 . 108.530 no
N2 . C8 . H82 . 109.325 no
C9 . C8 . H82 . 110.290 no
H81 . C8 . H82 . 107.947 no
C8 . C9 . C10 . 120.6(10) yes
C8 . C9 . C14 . 118.8(11) yes
C10 . C9 . C14 . 120.6(10) yes
C9 . C10 . C11 . 121.9(11) yes
C9 . C10 . H101 . 119.879 no
C11 . C10 . H101 . 118.138 no
C10 . C11 . C12 . 117.3(12) yes
C10 . C11 . C15 8_454 121.4(12) yes
C12 . C11 . C15 8_454 121.3(11) yes
C11 . C12 . C13 . 120.2(11) yes
C11 . C12 . H121 . 116.948 no
C13 . C12 . H121 . 122.806 no
C12 . C13 . C14 . 120.4(13) yes
C12 . C13 . H131 . 116.168 no
C14 . C13 . H131 . 123.422 no
C9 . C14 . C13 . 119.5(12) yes
C9 . C14 . H141 . 120.879 no
C13 . C14 . H141 . 119.468 no
N3 . C15 . C11 8_555 113.3(9) yes
N3 . C15 . H151 . 108.609 no
C11 8_555 C15 . H151 . 109.661 no
N3 . C15 . H152 . 109.448 no
C11 8_555 C15 . H152 . 110.421 no
H151 . C15 . H152 . 105.013 no
N3 . C16 . N4 . 113.5(11) yes
N3 . C16 . H161 . 123.416 no
N4 . C16 . H161 . 123.071 no
N3 . C17 . C18 . 134.3(12) yes
N3 . C17 . C22 . 106.1(10) yes
C18 . C17 . C22 . 119.6(13) yes
C17 . C18 . C19 . 118.3(13) yes
C17 . C18 . H181 . 118.942 no
C19 . C18 . H181 . 122.759 no
C18 . C19 . C20 . 119.3(13) yes
C18 . C19 . H191 . 118.897 no
C20 . C19 . H191 . 121.795 no
C19 . C20 . C21 . 124.0(14) yes
C19 . C20 . H201 . 119.307 no
C21 . C20 . H201 . 116.669 no
C20 . C21 . C22 . 116.1(14) yes
C20 . C21 . H211 . 122.898 no
C22 . C21 . H211 . 120.940 no
N4 . C22 . C17 . 108.7(11) yes
N4 . C22 . C21 . 128.7(12) yes
C17 . C22 . C21 . 122.6(12) yes
F11 . B1 . F11 5_655 110.3(22) yes
F11 . B1 . F12 . 109.0(8) yes
F11 5_655 B1 . F12 . 109.9(8) yes
F11 . B1 . F12 5_655 109.9(8) yes
F11 5_655 B1 . F12 5_655 109.0(8) yes
F12 . B1 . F12 5_655 108.6(19) yes

loop_
_geom_bond_atom_site_label_1
_geom_bond_site_symmetry_1
_geom_bond_atom_site_label_2
_geom_bond_site_symmetry_2
_geom_bond_distance
_geom_bond_publ_flag
Ag1 . N1 . 2.345(9) yes
Ag1 . N1 5_655 2.345(9) yes
Ag1 . N4 . 2.266(9) yes
Ag1 . N4 5_655 2.266(9) yes
N1 . C1 . 1.327(14) yes
N1 . C2 . 1.389(14) yes
N2 . C1 . 1.394(14) yes
N2 . C7 . 1.411(14) yes
N2 . C8 . 1.437(15) yes
N3 . C15 . 1.459(15) yes
N3 . C16 . 1.335(15) yes
N3 . C17 . 1.361(15) yes
N4 . C16 . 1.338(16) yes
N4 . C22 . 1.399(15) yes
C1 . H11 . 1.030 no
C2 . C3 . 1.405(17) yes
C2 . C7 . 1.386(15) yes
C3 . C4 . 1.39(2) yes
C3 . H31 . 1.051 no
C4 . C5 . 1.40(3) yes
C4 . H41 . 1.067 no
C5 . C6 . 1.28(2) yes
C5 . H51 . 1.064 no
C6 . C7 . 1.410(15) yes
C6 . H61 . 0.979 no
C8 . C9 . 1.525(15) yes
C8 . H81 . 1.020 no
C8 . H82 . 0.999 no
C9 . C10 . 1.358(15) yes
C9 . C14 . 1.366(17) yes
C10 . C11 . 1.400(15) yes
C10 . H101 . 1.030 no
C11 . C12 . 1.390(19) yes
C11 . C15 8_454 1.491(17) yes
C12 . C13 . 1.39(2) yes
C12 . H121 . 1.042 no
C13 . C14 . 1.378(19) yes
C13 . H131 . 1.019 no
C14 . H141 . 1.046 no
C15 . H151 . 1.037 no
C15 . H152 . 1.021 no
C16 . H161 . 1.018 no
C17 . C18 . 1.402(18) yes
C17 . C22 . 1.410(17) yes
C18 . C19 . 1.37(2) yes
C18 . H181 . 1.052 no
C19 . C20 . 1.43(2) yes
C19 . H191 . 1.030 no
C20 . C21 . 1.34(2) yes
C20 . H201 . 1.038 no
C21 . C22 . 1.379(18) yes
C21 . H211 . 1.060 no
F11 . B1 . 1.350(19) yes
F12 . B1 . 1.343(16) yes
